data_4317284
loop_
_publ_author_name
'Jiong-Peng Zhao'
'Bo-Wen Hu'
'Xiao-Feng Zhang'
'Qian Yang'
'M. S. El Fallah'
'J. Ribas'
'Xian-He Bu'

_publ_section_title
;
 One Pot Synthesis of Heterometallic 3d-3d Azide Coordination
 Architectures: Effect of the Single-Ion Anisotropy
;
_journal_name_full 'Inorganic Chemistry'
_journal_page_first 11325
_journal_page_last 11332
_journal_paper_doi 10.1021/ic101089n
_journal_volume 49
_journal_year 2010
_chemical_formula_sum 'C12 H8 Co0.6 Cu N8 Ni0.4 O4'
_chemical_formula_weight 450.65
_chemical_name_systematic
; 
 ? 
;
_space_group_IT_number 15
_symmetry_cell_setting monoclinic
_symmetry_space_group_name_Hall '-C 2yc'
_symmetry_space_group_name_H-M 'C 1 2/c 1'
_atom_sites_solution_hydrogens geom
_atom_sites_solution_primary direct
_atom_sites_solution_secondary difmap
_audit_creation_method SHELXL-97
_cell_angle_alpha 90.00
_cell_angle_beta 104.45(3)
_cell_angle_gamma 90.00
_cell_formula_units_Z 4
_cell_length_a 12.890(3)
_cell_length_b 13.350(3)
_cell_length_c 10.496(2)
_cell_measurement_reflns_used 8004
_cell_measurement_temperature 293(2)
_cell_measurement_theta_max 27.5
_cell_measurement_theta_min 3.0
_cell_volume 1749.0(7)
_computing_cell_refinement 'Bruker XSCANS'
_computing_data_collection 'Bruker XSCANS'
_computing_data_reduction 'Bruker SHELXTL'
_computing_molecular_graphics 'Bruker SHELXTL'
_computing_publication_material 'Bruker SHELXTL'
_computing_structure_refinement 'SHELXL-97 (Sheldrick, 1997)'
_computing_structure_solution 'SHELXS-97 (Sheldrick, 1990)'
_diffrn_ambient_temperature 293(2)
_diffrn_measured_fraction_theta_full 0.997
_diffrn_measured_fraction_theta_max 0.997
_diffrn_measurement_device_type 'Bruker P4'
_diffrn_measurement_method '\w scans'
_diffrn_radiation_monochromator graphite
_diffrn_radiation_source 'fine-focus sealed tube'
_diffrn_radiation_type MoK\a
_diffrn_radiation_wavelength 0.71073
_diffrn_reflns_av_R_equivalents 0.0438
_diffrn_reflns_av_sigmaI/netI 0.0312
_diffrn_reflns_limit_h_max 15
_diffrn_reflns_limit_h_min -15
_diffrn_reflns_limit_k_max 15
_diffrn_reflns_limit_k_min -15
_diffrn_reflns_limit_l_max 12
_diffrn_reflns_limit_l_min -12
_diffrn_reflns_number 7429
_diffrn_reflns_theta_full 25.01
_diffrn_reflns_theta_max 25.01
_diffrn_reflns_theta_min 3.05
_exptl_absorpt_coefficient_mu 2.251
_exptl_absorpt_correction_type none
_exptl_crystal_colour dark
_exptl_crystal_density_diffrn 1.711
_exptl_crystal_density_method 'not measured'
_exptl_crystal_description block
_exptl_crystal_F_000 898
_exptl_crystal_size_max 0.2
_exptl_crystal_size_mid 0.18
_exptl_crystal_size_min 0.16
_refine_diff_density_max 0.498
_refine_diff_density_min -0.451
_refine_diff_density_rms 0.075
_refine_ls_extinction_method none
_refine_ls_goodness_of_fit_ref 1.145
_refine_ls_hydrogen_treatment constr
_refine_ls_matrix_type full
_refine_ls_number_parameters 120
_refine_ls_number_reflns 1535
_refine_ls_number_restraints 0
_refine_ls_restrained_S_all 1.145
_refine_ls_R_factor_all 0.0476
_refine_ls_R_factor_gt 0.0355
_refine_ls_shift/su_max 0.000
_refine_ls_shift/su_mean 0.000
_refine_ls_structure_factor_coef Fsqd
_refine_ls_weighting_details 'calc w=1/[\s^2^(Fo^2^)+(0.0237P)^2^+3.9377P] where P=(Fo^2^+2Fc^2^)/3'
_refine_ls_weighting_scheme calc
_refine_ls_wR_factor_gt 0.0657
_refine_ls_wR_factor_ref 0.0687
_reflns_number_gt 1302
_reflns_number_total 1535
_reflns_threshold_expression >2sigma(I)
_cod_data_source_file ic101089n_si_002_4.cif
_cod_data_source_block 4
_cod_depositor_comments
;
The following automatic conversions were performed:

'_symmetry_cell_setting' value 'Monoclinic' changed to 'monoclinic'
according to the built-in table from CIF Core dictionary named
'cif_core.dic' version 2.4.1 from 2010-06-29.

Automatic conversion script
Id: cif_fix_values 1646 2011-03-28 12:23:43Z adriana 
;
_cod_original_cell_volume 1749.1(6)
_cod_original_formula_sum 'C12 H8 Co0.60 Cu N8 Ni0.40 O4'
_cod_database_code 4317284

loop_
_symmetry_equiv_pos_as_xyz
'x, y, z'
'-x, y, -z+1/2'
'x+1/2, y+1/2, z'
'-x+1/2, y+1/2, -z+1/2'
'-x, -y, -z'
'x, -y, z-1/2'
'-x+1/2, -y+1/2, -z'
'x+1/2, -y+1/2, z-1/2'

loop_
_atom_site_label
_atom_site_type_symbol
_atom_site_fract_x
_atom_site_fract_y
_atom_site_fract_z
_atom_site_U_iso_or_equiv
_atom_site_adp_type
_atom_site_occupancy
_atom_site_symmetry_multiplicity
_atom_site_calc_flag
_atom_site_refinement_flags
_atom_site_disorder_assembly
_atom_site_disorder_group
Ni1 Ni 0.5000 0.35290(4) 0.2500 0.01470(17) Uani 0.40 2 d SP . .
Co1 Co 0.5000 0.35290(4) 0.2500 0.01470(17) Uani 0.60 2 d SP . .
O2 O 0.39534(19) 0.56217(17) 0.0829(2) 0.0304(6) Uani 1 1 d . . .
N1 N 0.4565(2) 0.36466(19) 0.0441(3) 0.0222(6) Uani 1 1 d . . .
C1 C 0.3629(2) 0.5415(2) 0.1840(3) 0.0194(7) Uani 1 1 d . . .
Cu1 Cu 0.5000 0.5000 0.0000 0.01984(17) Uani 1 2 d S . .
O1 O 0.39086(17) 0.46942(16) 0.2611(2) 0.0224(5) Uani 1 1 d . . .
N2 N 0.4626(2) 0.2920(2) -0.0228(3) 0.0318(7) Uani 1 1 d . . .
C2 C 0.2808(3) 0.6137(2) 0.2113(3) 0.0209(7) Uani 1 1 d . . .
N3 N 0.4690(4) 0.2225(3) -0.0836(4) 0.0645(12) Uani 1 1 d . . .
C3 C 0.2721(3) 0.7086(2) 0.1585(3) 0.0261(8) Uani 1 1 d . . .
H3A H 0.3197 0.7301 0.1108 0.031 Uiso 1 1 calc R . .
N4 N 0.1224(2) 0.7458(2) 0.2463(3) 0.0213(6) Uani 1 1 d . . .
C4 C 0.1925(3) 0.7711(2) 0.1768(3) 0.0266(8) Uani 1 1 d . . .
H4A H 0.1870 0.8345 0.1389 0.032 Uiso 1 1 calc R . .
C5 C 0.1347(3) 0.6556(3) 0.3024(4) 0.0339(9) Uani 1 1 d . . .
H5A H 0.0887 0.6371 0.3538 0.041 Uiso 1 1 calc R . .
C6 C 0.2122(3) 0.5880(3) 0.2881(4) 0.0347(10) Uani 1 1 d . . .
H6A H 0.2181 0.5260 0.3298 0.042 Uiso 1 1 calc R . .

loop_
_atom_site_aniso_label
_atom_site_aniso_U_11
_atom_site_aniso_U_22
_atom_site_aniso_U_33
_atom_site_aniso_U_23
_atom_site_aniso_U_13
_atom_site_aniso_U_12
Ni1 0.0159(3) 0.0106(3) 0.0206(3) 0.000 0.0102(3) 0.000
Co1 0.0159(3) 0.0106(3) 0.0206(3) 0.000 0.0102(3) 0.000
O2 0.0392(15) 0.0261(13) 0.0355(14) 0.0113(11) 0.0273(13) 0.0175(11)
N1 0.0291(17) 0.0164(15) 0.0245(15) -0.0026(13) 0.0132(13) 0.0011(12)
C1 0.0176(17) 0.0174(17) 0.0256(19) 0.0015(15) 0.0101(15) 0.0024(14)
Cu1 0.0238(3) 0.0158(3) 0.0245(3) 0.0037(2) 0.0147(3) 0.0053(2)
O1 0.0245(13) 0.0185(12) 0.0280(13) 0.0063(10) 0.0136(11) 0.0071(10)
N2 0.0400(19) 0.0290(18) 0.0251(16) 0.0015(15) 0.0058(14) -0.0020(15)
C2 0.0210(18) 0.0226(18) 0.0204(17) 0.0024(15) 0.0078(14) 0.0061(14)
N3 0.111(4) 0.035(2) 0.047(2) -0.019(2) 0.019(2) 0.000(2)
C3 0.0290(19) 0.0241(18) 0.031(2) 0.0102(16) 0.0194(16) 0.0082(16)
N4 0.0213(15) 0.0198(15) 0.0262(15) 0.0011(12) 0.0122(13) 0.0022(12)
C4 0.031(2) 0.0172(17) 0.036(2) 0.0070(16) 0.0176(17) 0.0060(15)
C5 0.036(2) 0.031(2) 0.045(2) 0.0101(18) 0.0295(19) 0.0067(18)
C6 0.038(2) 0.025(2) 0.051(2) 0.0179(18) 0.029(2) 0.0147(17)

loop_
_atom_type_symbol
_atom_type_description
_atom_type_scat_dispersion_real
_atom_type_scat_dispersion_imag
_atom_type_scat_source
C C 0.0033 0.0016 'International Tables Vol C Tables 4.2.6.8 and 6.1.1.4'
H H 0.0000 0.0000 'International Tables Vol C Tables 4.2.6.8 and 6.1.1.4'
N N 0.0061 0.0033 'International Tables Vol C Tables 4.2.6.8 and 6.1.1.4'
O O 0.0106 0.0060 'International Tables Vol C Tables 4.2.6.8 and 6.1.1.4'
Cu Cu 0.3201 1.2651 'International Tables Vol C Tables 4.2.6.8 and 6.1.1.4'
Ni Ni 0.3393 1.1124 'International Tables Vol C Tables 4.2.6.8 and 6.1.1.4'
Co Co 0.3494 0.9721 'International Tables Vol C Tables 4.2.6.8 and 6.1.1.4'

loop_
_geom_angle_atom_site_label_1
_geom_angle_atom_site_label_2
_geom_angle_atom_site_label_3
_geom_angle
_geom_angle_site_symmetry_1
_geom_angle_site_symmetry_3
_geom_angle_publ_flag
N1 Ni1 N1 171.42(15) . 2_655 ?
N1 Ni1 O1 84.21(10) . 2_655 ?
N1 Ni1 O1 89.49(10) 2_655 2_655 ?
N1 Ni1 O1 89.49(10) . . ?
N1 Ni1 O1 84.21(10) 2_655 . ?
O1 Ni1 O1 85.59(12) 2_655 . ?
N1 Ni1 N4 92.30(10) . 3_545 ?
N1 Ni1 N4 93.44(11) 2_655 3_545 ?
O1 Ni1 N4 89.24(9) 2_655 3_545 ?
O1 Ni1 N4 174.34(10) . 3_545 ?
N1 Ni1 N4 93.44(11) . 4_545 ?
N1 Ni1 N4 92.30(10) 2_655 4_545 ?
O1 Ni1 N4 174.34(10) 2_655 4_545 ?
O1 Ni1 N4 89.24(9) . 4_545 ?
N4 Ni1 N4 96.00(14) 3_545 4_545 ?
C1 O2 Cu1 133.5(2) . . ?
N2 N1 Cu1 122.1(2) . . ?
N2 N1 Ni1 119.8(2) . . ?
Cu1 N1 Ni1 106.87(12) . . ?
O1 C1 O2 127.5(3) . . ?
O1 C1 C2 118.0(3) . . ?
O2 C1 C2 114.5(3) . . ?
O2 Cu1 O2 180.00(9) 5_665 . ?
O2 Cu1 N1 89.08(10) 5_665 . ?
O2 Cu1 N1 90.92(10) . . ?
O2 Cu1 N1 90.92(10) 5_665 5_665 ?
O2 Cu1 N1 89.08(10) . 5_665 ?
N1 Cu1 N1 180.00(15) . 5_665 ?
O2 Cu1 O1 84.53(9) 5_665 6_565 ?
O2 Cu1 O1 95.47(9) . 6_565 ?
N1 Cu1 O1 104.68(9) . 6_565 ?
N1 Cu1 O1 75.32(9) 5_665 6_565 ?
O2 Cu1 O1 95.47(9) 5_665 2_655 ?
O2 Cu1 O1 84.53(9) . 2_655 ?
N1 Cu1 O1 75.32(9) . 2_655 ?
N1 Cu1 O1 104.68(9) 5_665 2_655 ?
O1 Cu1 O1 180.00(9) 6_565 2_655 ?
C1 O1 Ni1 128.1(2) . . ?
C1 O1 Cu1 120.4(2) . 2_655 ?
Ni1 O1 Cu1 87.78(8) . 2_655 ?
N3 N2 N1 178.7(4) . . ?
C3 C2 C6 117.7(3) . . ?
C3 C2 C1 120.1(3) . . ?
C6 C2 C1 122.2(3) . . ?
C4 C3 C2 119.5(3) . . ?
C5 N4 C4 116.5(3) . . ?
C5 N4 Co1 127.2(2) . 3_455 ?
C4 N4 Co1 116.3(2) . 3_455 ?
C5 N4 Ni1 127.2(2) . 3_455 ?
C4 N4 Ni1 116.3(2) . 3_455 ?
Co1 N4 Ni1 0.0 3_455 3_455 ?
N4 C4 C3 123.5(3) . . ?
N4 C5 C6 123.5(3) . . ?
C2 C6 C5 119.1(3) . . ?

loop_
_geom_bond_atom_site_label_1
_geom_bond_atom_site_label_2
_geom_bond_distance
_geom_bond_site_symmetry_2
_geom_bond_publ_flag
Ni1 N1 2.099(3) . ?
Ni1 N1 2.099(3) 2_655 ?
Ni1 O1 2.120(2) 2_655 ?
Ni1 O1 2.120(2) . ?
Ni1 N4 2.137(3) 3_545 ?
Ni1 N4 2.137(3) 4_545 ?
O2 C1 1.265(4) . ?
O2 Cu1 1.962(2) . ?
N1 N2 1.211(4) . ?
N1 Cu1 1.981(3) . ?
C1 O1 1.252(4) . ?
C1 C2 1.510(4) . ?
Cu1 O2 1.962(2) 5_665 ?
Cu1 N1 1.981(3) 5_665 ?
Cu1 O1 2.583(2) 6_565 ?
Cu1 O1 2.583(2) 2_655 ?
O1 Cu1 2.583(2) 2_655 ?
N2 N3 1.141(4) . ?
C2 C3 1.376(4) . ?
C2 C6 1.381(4) . ?
C3 C4 1.373(4) . ?
N4 C5 1.333(4) . ?
N4 C4 1.338(4) . ?
N4 Co1 2.137(3) 3_455 ?
N4 Ni1 2.137(3) 3_455 ?
C5 C6 1.381(5) . ?
